data_2312158
loop_
_publ_author_name
'Y&#x131;ld&#x131;r&#x131;m, Sema &#xd6;zt&#xfc;rk'
'Akkurt, Mehmet'
'&#xc7;etin, G&#xf6;kalp'
'&#x15e;im&#x15f;ek, Rahime'
'Butcher, Ray J.'
'Bhattarai, Ajaya'

_publ_section_title
;
 Crystal structure and Hirshfeld surface analysis of isopropyl
 4-[2-fluoro-5-(tri-fluoro-meth-yl)phen-yl]-2,6,6-trimethyl-5-oxo-1,4,5,6,7,8-hexa-hydro-quinoline-3-carboxyl-ate.
;
_journal_coeditor_code TX2062
_journal_issue 'Pt 3'
_journal_name_full 'Acta crystallographica. Section E, Crystallographic communications'
_journal_page_first 187
_journal_page_last 191
_journal_paper_doi 10.1107/S205698902300141X
_journal_volume 79
_journal_year 2023
_chemical_formula_iupac 'C23 H25 F4 N O3'
_chemical_formula_moiety 'C23 H25 F4 N O3'
_chemical_formula_sum 'C23 H25 F4 N O3'
_chemical_formula_weight 439.44
_chemical_name_common
;Isopropyl
4-[2-fluoro-5-(trifluoromethyl)phenyl]-2,6,6-trimethyl-5-oxo-1,4,5,6,7,8-hexahydroquinoline-3-carboxylate
;
_chemical_name_systematic
;Propan-2-yl
4-[2-fluoro-5-(trifluoromethyl)phenyl]-2,6,6-trimethyl-5-oxo-1,4,5,6,7,8-hexahydroquinoline-3-carboxylate
;
_space_group_crystal_system monoclinic
_space_group_IT_number 14
_space_group_name_Hall '-P 2ybc'
_space_group_name_H-M_alt 'P 1 21/c 1'
_atom_sites_solution_hydrogens mixed
_audit_creation_method SHELXL-2018/3
_cell_angle_alpha 90
_cell_angle_beta 97.053(2)
_cell_angle_gamma 90
_cell_formula_units_Z 4
_cell_length_a 7.4918(3)
_cell_length_b 27.8140(11)
_cell_length_c 10.2023(4)
_cell_measurement_reflns_used 8405
_cell_measurement_temperature 100(2)
_cell_measurement_theta_max 28.16
_cell_measurement_theta_min 2.49
_cell_volume 2109.84(15)
_computing_cell_refinement
;
<i>SAINT</i> (Bruker, 2018)
;
_computing_data_collection
;
<i>APEX3</i> (Bruker, 2018)
;
_computing_data_reduction
;
<i>SAINT</i> (Bruker, 2018)
;
_computing_molecular_graphics
;
ORTEP-3 for Windows (Farrugia, 2012)
;
_computing_publication_material
;
PLATON (Spek, 2020)
;
_computing_structure_refinement
;
SHELXL (Sheldrick, 2015b)
;
_computing_structure_solution
;
<i>SHELXT</i> (Sheldrick, 2015a)
;
_diffrn_ambient_temperature 100(2)
_diffrn_measured_fraction_theta_full 0.999
_diffrn_measured_fraction_theta_max 0.999
_diffrn_measurement_device_type 'Bruker APEXII CCD'
_diffrn_measurement_method '\f and \w scans'
_diffrn_radiation_type MoK\a
_diffrn_radiation_wavelength 0.71073
_diffrn_reflns_av_R_equivalents 0.0556
_diffrn_reflns_av_unetI/netI 0.0449
_diffrn_reflns_limit_h_max 9
_diffrn_reflns_limit_h_min -9
_diffrn_reflns_limit_k_max 36
_diffrn_reflns_limit_k_min -36
_diffrn_reflns_limit_l_max 13
_diffrn_reflns_limit_l_min -13
_diffrn_reflns_number 21749
_diffrn_reflns_theta_full 25.242
_diffrn_reflns_theta_max 28.286
_diffrn_reflns_theta_min 2.488
_exptl_absorpt_coefficient_mu 0.114
_exptl_absorpt_correction_T_max 0.7457
_exptl_absorpt_correction_T_min 0.6633
_exptl_absorpt_correction_type multi-scan
_exptl_absorpt_process_details
;
(SADABS; Krause <i>et al.</i>,  2015)
;
_exptl_crystal_colour yellowish
_exptl_crystal_density_diffrn 1.383
_exptl_crystal_description prism
_exptl_crystal_F_000 920
_exptl_crystal_size_max 0.23
_exptl_crystal_size_mid 0.17
_exptl_crystal_size_min 0.10
_refine_diff_density_max 0.345
_refine_diff_density_min -0.367
_refine_ls_extinction_method none
_refine_ls_goodness_of_fit_ref 1.082
_refine_ls_hydrogen_treatment mixed
_refine_ls_matrix_type full
_refine_ls_number_parameters 318
_refine_ls_number_reflns 5221
_refine_ls_number_restraints 48
_refine_ls_restrained_S_all 1.115
_refine_ls_R_factor_all 0.0748
_refine_ls_R_factor_gt 0.0455
_refine_ls_shift/su_max 0.001
_refine_ls_shift/su_mean 0.000
_refine_ls_structure_factor_coef Fsqd
_refine_ls_weighting_details 'w=1/[\s^2^(Fo^2^)+(0.0440P)^2^+1.2617P] where P=(Fo^2^+2Fc^2^)/3'
_refine_ls_weighting_scheme calc
_refine_ls_wR_factor_gt 0.1038
_refine_ls_wR_factor_ref 0.1290
_reflns_number_gt 3801
_reflns_number_total 5221
_reflns_threshold_expression 'I > 2\s(I)'
_cod_data_source_file tx2062sup1.cif
_cod_data_source_block I
_cod_original_cell_volume 2109.84(14)
_cod_original_sg_symbol_H-M 'P 21/c'
_cod_database_code 2312158
_shelx_space_group_comment
;
The symmetry employed for this shelxl refinement is uniquely defined
by the following loop, which should always be used as a source of
symmetry information in preference to the above space-group names.
They are only intended as comments.
;

loop_
_space_group_symop_operation_xyz
'x, y, z'
'-x, y+1/2, -z+1/2'
'-x, -y, -z'
'x, -y-1/2, z-1/2'

loop_
_atom_site_type_symbol
_atom_site_label
_atom_site_fract_x
_atom_site_fract_y
_atom_site_fract_z
_atom_site_U_iso_or_equiv
_atom_site_adp_type
_atom_site_calc_flag
_atom_site_occupancy
_atom_site_disorder_assembly
_atom_site_disorder_group
F F1 0.83123(14) 0.59076(4) 0.35900(11) 0.0285(3) Uani d 1 . .
F F2 0.0433(2) 0.58544(9) 0.09930(16) 0.0425(7) Uani d 0.763(5) A 1
F F3 0.1611(9) 0.62597(14) -0.0465(4) 0.0398(9) Uani d 0.763(5) A 1
F F4 0.1702(3) 0.54913(6) -0.04875(18) 0.0370(5) Uani d 0.763(5) A 1
F F2A 0.0323(7) 0.6241(3) 0.0914(6) 0.056(2) Uani d 0.237(5) A 2
F F3A 0.167(3) 0.6171(5) -0.0756(14) 0.049(4) Uani d 0.237(5) A 2
F F4A 0.0756(10) 0.5551(2) 0.0171(8) 0.059(3) Uani d 0.237(5) A 2
O O1 0.81859(16) 0.71304(4) 0.41408(13) 0.0227(3) Uani d 1 . .
O O2 0.38263(18) 0.57179(5) 0.71526(13) 0.0288(3) Uani d 1 . .
O O3 0.60880(16) 0.56439(4) 0.58997(12) 0.0199(3) Uani d 1 . .
N N1 0.20965(19) 0.69030(5) 0.46495(15) 0.0207(3) Uani d 1 . .
H H1N 0.099(3) 0.7016(8) 0.459(2) 0.031(6) Uiso d 1 . .
C C1 0.3454(2) 0.71772(6) 0.42567(16) 0.0190(3) Uani d 1 . .
C C2 0.2984(2) 0.76895(6) 0.3917(2) 0.0255(4) Uani d 1 . .
H H2A 0.285175 0.786980 0.473603 0.031 Uiso calc 1 . .
H H2B 0.181746 0.770062 0.334509 0.031 Uiso calc 1 . .
C C3 0.4424(2) 0.79280(6) 0.32062(18) 0.0232(4) Uani d 1 . .
H H3A 0.419816 0.827862 0.315943 0.028 Uiso calc 1 . .
H H3B 0.432982 0.780416 0.229056 0.028 Uiso calc 1 . .
C C4 0.6335(2) 0.78392(6) 0.38858(17) 0.0190(3) Uani d 1 . .
C C5 0.6655(2) 0.72984(6) 0.40730(16) 0.0175(3) Uani d 1 . .
C C6 0.5124(2) 0.69908(5) 0.42489(15) 0.0170(3) Uani d 1 . .
C C7 0.5444(2) 0.64570(5) 0.45008(16) 0.0164(3) Uani d 1 . .
H H7A 0.668292 0.641386 0.497582 0.020 Uiso calc 1 . .
C C8 0.4092(2) 0.62727(5) 0.53860(16) 0.0170(3) Uani d 1 . .
C C9 0.2458(2) 0.64791(6) 0.53611(16) 0.0185(3) Uani d 1 . .
C C10 0.6615(3) 0.80687(7) 0.52669(19) 0.0293(4) Uani d 1 . .
H H10A 0.783401 0.799820 0.568766 0.044 Uiso calc 1 . .
H H10B 0.573604 0.793666 0.580624 0.044 Uiso calc 1 . .
H H10C 0.645383 0.841759 0.518702 0.044 Uiso calc 1 . .
C C11 0.7685(2) 0.80522(6) 0.30387(19) 0.0261(4) Uani d 1 . .
H H11A 0.756447 0.789038 0.217908 0.039 Uiso calc 1 . .
H H11B 0.890814 0.800633 0.348417 0.039 Uiso calc 1 . .
H H11C 0.744789 0.839655 0.290953 0.039 Uiso calc 1 . .
C C12 0.0930(2) 0.63118(6) 0.60675(18) 0.0223(3) Uani d 1 . .
H H12A 0.092211 0.595962 0.609755 0.033 Uiso calc 1 . .
H H12B -0.020875 0.642682 0.559688 0.033 Uiso calc 1 . .
H H12C 0.107879 0.643951 0.696950 0.033 Uiso calc 1 . .
C C13 0.4600(2) 0.58570(6) 0.62451(17) 0.0197(3) Uani d 1 . .
C C14 0.6800(2) 0.52376(6) 0.67080(18) 0.0233(4) Uani d 1 . .
H H14A 0.579391 0.502405 0.690737 0.028 Uiso calc 1 . .
C C15 0.8005(3) 0.49721(7) 0.5873(2) 0.0320(4) Uani d 1 . .
H H15A 0.732182 0.488837 0.502190 0.048 Uiso calc 1 . .
H H15B 0.845165 0.467797 0.632940 0.048 Uiso calc 1 . .
H H15C 0.902333 0.517761 0.572403 0.048 Uiso calc 1 . .
C C16 0.7809(3) 0.54265(7) 0.79772(19) 0.0321(4) Uani d 1 . .
H H16A 0.698202 0.560747 0.846536 0.048 Uiso calc 1 . .
H H16B 0.878266 0.563824 0.777245 0.048 Uiso calc 1 . .
H H16C 0.831503 0.515642 0.851701 0.048 Uiso calc 1 . .
C C17 0.5305(2) 0.61730(5) 0.32111(16) 0.0180(3) Uani d 1 . .
C C18 0.6711(2) 0.59070(6) 0.28216(17) 0.0221(3) Uani d 1 . .
C C19 0.6575(3) 0.56336(6) 0.16787(19) 0.0297(4) Uani d 1 . .
H H19A 0.757188 0.545153 0.146365 0.036 Uiso calc 1 . .
C C20 0.4966(3) 0.56302(7) 0.08575(18) 0.0310(4) Uani d 1 . .
H H20A 0.484741 0.545016 0.006024 0.037 Uiso calc 1 . .
C C21 0.3531(3) 0.58922(7) 0.12102(17) 0.0261(4) Uani d 1 . .
C C22 0.3689(2) 0.61593(6) 0.23693(17) 0.0216(3) Uani d 1 . .
H H22A 0.268204 0.633535 0.259244 0.026 Uiso calc 1 . .
C C23 0.1789(3) 0.58922(8) 0.03321(19) 0.0355(5) Uani d 1 . .

loop_
_atom_site_aniso_label
_atom_site_aniso_U_11
_atom_site_aniso_U_22
_atom_site_aniso_U_33
_atom_site_aniso_U_12
_atom_site_aniso_U_13
_atom_site_aniso_U_23
F1 0.0201(5) 0.0332(6) 0.0326(6) 0.0071(4) 0.0043(4) -0.0038(5)
F2 0.0219(8) 0.0783(19) 0.0270(8) -0.0104(9) 0.0018(6) -0.0014(9)
F3 0.0451(19) 0.0281(10) 0.0418(19) -0.0055(10) -0.0127(16) 0.0106(11)
F4 0.0431(12) 0.0323(8) 0.0324(9) -0.0078(7) -0.0088(8) -0.0090(7)
F2A 0.025(3) 0.098(6) 0.041(3) 0.019(3) -0.011(2) -0.028(4)
F3A 0.037(5) 0.073(8) 0.037(6) 0.002(6) 0.012(5) 0.026(5)
F4A 0.051(4) 0.042(3) 0.073(6) -0.023(3) -0.033(4) 0.020(4)
O1 0.0149(6) 0.0213(6) 0.0324(7) 0.0021(5) 0.0044(5) 0.0027(5)
O2 0.0299(7) 0.0294(6) 0.0297(7) 0.0054(5) 0.0138(6) 0.0089(5)
O3 0.0180(6) 0.0186(5) 0.0236(6) 0.0031(4) 0.0045(5) 0.0039(5)
N1 0.0119(7) 0.0219(7) 0.0285(8) 0.0021(5) 0.0039(6) 0.0045(6)
C1 0.0152(8) 0.0202(8) 0.0216(8) 0.0017(6) 0.0031(6) 0.0013(6)
C2 0.0171(8) 0.0226(8) 0.0372(10) 0.0054(6) 0.0055(7) 0.0084(7)
C3 0.0187(9) 0.0198(8) 0.0312(9) 0.0051(6) 0.0041(7) 0.0068(7)
C4 0.0168(8) 0.0164(7) 0.0238(8) 0.0016(6) 0.0029(6) 0.0021(6)
C5 0.0167(8) 0.0187(7) 0.0172(7) 0.0013(6) 0.0023(6) 0.0000(6)
C6 0.0161(8) 0.0176(7) 0.0171(7) 0.0005(6) 0.0016(6) 0.0013(6)
C7 0.0135(7) 0.0177(7) 0.0179(7) 0.0012(6) 0.0014(6) -0.0006(6)
C8 0.0166(8) 0.0172(7) 0.0172(7) -0.0010(6) 0.0019(6) -0.0013(6)
C9 0.0182(8) 0.0191(7) 0.0181(7) -0.0018(6) 0.0015(6) -0.0015(6)
C10 0.0331(11) 0.0224(8) 0.0322(10) 0.0024(7) 0.0035(8) -0.0053(7)
C11 0.0208(9) 0.0215(8) 0.0369(10) -0.0006(7) 0.0071(8) 0.0058(7)
C12 0.0167(8) 0.0245(8) 0.0266(9) -0.0009(6) 0.0068(7) 0.0013(7)
C13 0.0177(8) 0.0198(7) 0.0217(8) 0.0008(6) 0.0029(6) -0.0015(6)
C14 0.0201(9) 0.0186(8) 0.0314(9) 0.0017(6) 0.0036(7) 0.0077(7)
C15 0.0261(10) 0.0225(9) 0.0485(12) 0.0055(7) 0.0082(9) 0.0031(8)
C16 0.0314(11) 0.0334(10) 0.0298(10) -0.0021(8) -0.0026(8) 0.0104(8)
C17 0.0205(8) 0.0161(7) 0.0178(7) -0.0029(6) 0.0044(6) 0.0013(6)
C18 0.0220(9) 0.0213(8) 0.0237(8) -0.0006(6) 0.0055(7) 0.0002(6)
C19 0.0375(11) 0.0234(9) 0.0311(10) -0.0030(8) 0.0157(9) -0.0056(7)
C20 0.0448(12) 0.0281(9) 0.0220(9) -0.0142(8) 0.0109(8) -0.0067(7)
C21 0.0305(10) 0.0294(9) 0.0181(8) -0.0139(7) 0.0012(7) 0.0030(7)
C22 0.0221(9) 0.0240(8) 0.0190(8) -0.0048(7) 0.0034(7) 0.0032(6)
C23 0.0409(12) 0.0448(11) 0.0196(9) -0.0198(9) -0.0006(8) 0.0048(8)

loop_
_atom_type_symbol
_atom_type_description
_atom_type_scat_dispersion_real
_atom_type_scat_dispersion_imag
_atom_type_scat_source
C C 0.0033 0.0016 'International Tables Vol C Tables 4.2.6.8 and 6.1.1.4'
H H 0.0000 0.0000 'International Tables Vol C Tables 4.2.6.8 and 6.1.1.4'
F F 0.0171 0.0103 'International Tables Vol C Tables 4.2.6.8 and 6.1.1.4'
N N 0.0061 0.0033 'International Tables Vol C Tables 4.2.6.8 and 6.1.1.4'
O O 0.0106 0.0060 'International Tables Vol C Tables 4.2.6.8 and 6.1.1.4'

loop_
_geom_angle_atom_site_label_1
_geom_angle_atom_site_label_2
_geom_angle_atom_site_label_3
_geom_angle_site_symmetry_1
_geom_angle_site_symmetry_3
_geom_angle
_geom_angle_publ_flag
C13 O3 C14 . . 116.69(13) ?
C1 N1 C9 . . 121.29(14) ?
C1 N1 H1N . . 120.3(14) ?
C9 N1 H1N . . 117.5(14) ?
C6 C1 N1 . . 120.53(15) ?
C6 C1 C2 . . 123.60(15) ?
N1 C1 C2 . . 115.80(14) ?
C1 C2 C3 . . 111.35(14) ?
C1 C2 H2A . . 109.4 ?
C3 C2 H2A . . 109.4 ?
C1 C2 H2B . . 109.4 ?
C3 C2 H2B . . 109.4 ?
H2A C2 H2B . . 108.0 ?
C2 C3 C4 . . 113.03(14) ?
C2 C3 H3A . . 109.0 ?
C4 C3 H3A . . 109.0 ?
C2 C3 H3B . . 109.0 ?
C4 C3 H3B . . 109.0 ?
H3A C3 H3B . . 107.8 ?
C11 C4 C5 . . 110.31(13) ?
C11 C4 C3 . . 109.16(14) ?
C5 C4 C3 . . 109.75(13) ?
C11 C4 C10 . . 109.38(15) ?
C5 C4 C10 . . 106.97(14) ?
C3 C4 C10 . . 111.26(14) ?
O1 C5 C6 . . 120.70(14) ?
O1 C5 C4 . . 120.64(14) ?
C6 C5 C4 . . 118.56(14) ?
C1 C6 C5 . . 121.08(14) ?
C1 C6 C7 . . 119.93(14) ?
C5 C6 C7 . . 118.91(14) ?
C6 C7 C8 . . 109.00(13) ?
C6 C7 C17 . . 111.51(13) ?
C8 C7 C17 . . 110.85(13) ?
C6 C7 H7A . . 108.5 ?
C8 C7 H7A . . 108.5 ?
C17 C7 H7A . . 108.5 ?
C9 C8 C13 . . 120.85(15) ?
C9 C8 C7 . . 120.83(14) ?
C13 C8 C7 . . 118.31(14) ?
C8 C9 N1 . . 119.18(14) ?
C8 C9 C12 . . 127.09(15) ?
N1 C9 C12 . . 113.69(14) ?
C4 C10 H10A . . 109.5 ?
C4 C10 H10B . . 109.5 ?
H10A C10 H10B . . 109.5 ?
C4 C10 H10C . . 109.5 ?
H10A C10 H10C . . 109.5 ?
H10B C10 H10C . . 109.5 ?
C4 C11 H11A . . 109.5 ?
C4 C11 H11B . . 109.5 ?
H11A C11 H11B . . 109.5 ?
C4 C11 H11C . . 109.5 ?
H11A C11 H11C . . 109.5 ?
H11B C11 H11C . . 109.5 ?
C9 C12 H12A . . 109.5 ?
C9 C12 H12B . . 109.5 ?
H12A C12 H12B . . 109.5 ?
C9 C12 H12C . . 109.5 ?
H12A C12 H12C . . 109.5 ?
H12B C12 H12C . . 109.5 ?
O2 C13 O3 . . 123.17(15) ?
O2 C13 C8 . . 126.25(15) ?
O3 C13 C8 . . 110.58(13) ?
O3 C14 C15 . . 105.20(14) ?
O3 C14 C16 . . 108.92(14) ?
C15 C14 C16 . . 112.55(16) ?
O3 C14 H14A . . 110.0 ?
C15 C14 H14A . . 110.0 ?
C16 C14 H14A . . 110.0 ?
C14 C15 H15A . . 109.5 ?
C14 C15 H15B . . 109.5 ?
H15A C15 H15B . . 109.5 ?
C14 C15 H15C . . 109.5 ?
H15A C15 H15C . . 109.5 ?
H15B C15 H15C . . 109.5 ?
C14 C16 H16A . . 109.5 ?
C14 C16 H16B . . 109.5 ?
H16A C16 H16B . . 109.5 ?
C14 C16 H16C . . 109.5 ?
H16A C16 H16C . . 109.5 ?
H16B C16 H16C . . 109.5 ?
C18 C17 C22 . . 116.21(15) ?
C18 C17 C7 . . 123.34(15) ?
C22 C17 C7 . . 120.43(15) ?
F1 C18 C17 . . 119.05(15) ?
F1 C18 C19 . . 117.23(16) ?
C17 C18 C19 . . 123.71(18) ?
C20 C19 C18 . . 118.87(18) ?
C20 C19 H19A . . 120.6 ?
C18 C19 H19A . . 120.6 ?
C19 C20 C21 . . 119.17(17) ?
C19 C20 H20A . . 120.4 ?
C21 C20 H20A . . 120.4 ?
C20 C21 C22 . . 121.04(18) ?
C20 C21 C23 . . 119.70(17) ?
C22 C21 C23 . . 119.26(18) ?
C21 C22 C17 . . 120.99(17) ?
C21 C22 H22A . . 119.5 ?
C17 C22 H22A . . 119.5 ?
F2 C23 F3 . . 111.3(3) ?
F4A C23 F3A . . 111.0(8) ?
F2 C23 F4 . . 105.48(18) ?
F3 C23 F4 . . 105.1(2) ?
F4A C23 C21 . . 125.0(3) ?
F2 C23 C21 . . 111.93(16) ?
F3 C23 C21 . . 113.0(3) ?
F3A C23 C21 . . 117.5(9) ?
F4 C23 C21 . . 109.55(19) ?
F4A C23 F2A . . 93.9(5) ?
F3A C23 F2A . . 88.7(8) ?
C21 C23 F2A . . 111.1(2) ?

loop_
_geom_bond_atom_site_label_1
_geom_bond_atom_site_label_2
_geom_bond_site_symmetry_2
_geom_bond_distance
_geom_bond_publ_flag
F1 C18 . 1.350(2) ?
F2 C23 . 1.291(3) ?
F3 C23 . 1.303(4) ?
F4 C23 . 1.390(3) ?
F2A C23 . 1.632(6) ?
F3A C23 . 1.348(13) ?
F4A C23 . 1.223(6) ?
O1 C5 . 1.233(2) ?
O2 C13 . 1.215(2) ?
O3 C13 . 1.3470(19) ?
O3 C14 . 1.4607(19) ?
N1 C1 . 1.370(2) ?
N1 C9 . 1.394(2) ?
N1 H1N . 0.88(2) ?
C1 C6 . 1.355(2) ?
C1 C2 . 1.498(2) ?
C2 C3 . 1.523(2) ?
C2 H2A . 0.9900 ?
C2 H2B . 0.9900 ?
C3 C4 . 1.532(2) ?
C3 H3A . 0.9900 ?
C3 H3B . 0.9900 ?
C4 C11 . 1.528(2) ?
C4 C5 . 1.531(2) ?
C4 C10 . 1.538(2) ?
C5 C6 . 1.459(2) ?
C6 C7 . 1.521(2) ?
C7 C8 . 1.526(2) ?
C7 C17 . 1.527(2) ?
C7 H7A . 1.0000 ?
C8 C9 . 1.350(2) ?
C8 C13 . 1.472(2) ?
C9 C12 . 1.500(2) ?
C10 H10A . 0.9800 ?
C10 H10B . 0.9800 ?
C10 H10C . 0.9800 ?
C11 H11A . 0.9800 ?
C11 H11B . 0.9800 ?
C11 H11C . 0.9800 ?
C12 H12A . 0.9800 ?
C12 H12B . 0.9800 ?
C12 H12C . 0.9800 ?
C14 C15 . 1.508(3) ?
C14 C16 . 1.511(3) ?
C14 H14A . 1.0000 ?
C15 H15A . 0.9800 ?
C15 H15B . 0.9800 ?
C15 H15C . 0.9800 ?
C16 H16A . 0.9800 ?
C16 H16B . 0.9800 ?
C16 H16C . 0.9800 ?
C17 C18 . 1.385(2) ?
C17 C22 . 1.396(2) ?
C18 C19 . 1.385(2) ?
C19 C20 . 1.381(3) ?
C19 H19A . 0.9500 ?
C20 C21 . 1.383(3) ?
C20 H20A . 0.9500 ?
C21 C22 . 1.389(2) ?
C21 C23 . 1.489(3) ?
C22 H22A . 0.9500 ?

loop_
_geom_hbond_atom_site_label_D
_geom_hbond_atom_site_label_H
_geom_hbond_atom_site_label_A
_geom_hbond_site_symmetry_A
_geom_hbond_distance_DH
_geom_hbond_distance_HA
_geom_hbond_distance_DA
_geom_hbond_angle_DHA
_geom_hbond_publ_flag
N1 H1N O1 1_455 0.88(2) 2.12(2) 2.9798(19) 165(2) yes
C2 H2A F3 4_576 0.99 2.59 3.187(4) 118.6 yes
C12 H12B F1 1_455 0.98 2.64 3.206(2) 117.3 yes
C12 H12B O1 1_455 0.98 2.65 3.505(2) 145.3 yes
C12 H12C F3A 1_556 0.98 2.43 3.243(15) 140.6 yes
C16 H16A O2 . 0.98 2.59 3.106(2) 113.1 yes
C16 H16C F4A 3_666 0.98 2.43 3.409(6) 173.8 yes
C19 H19A F2 1_655 0.95 2.52 3.117(3) 121.3 yes
C10 H10C Cg3 4_576 0.98 2.93 3.631(2) 130 yes
C14 H14A Cg3 3_666 1.00 2.91 3.7707(18) 145 yes

loop_
_geom_torsion_atom_site_label_1
_geom_torsion_atom_site_label_2
_geom_torsion_atom_site_label_3
_geom_torsion_atom_site_label_4
_geom_torsion_site_symmetry_1
_geom_torsion_site_symmetry_2
_geom_torsion_site_symmetry_3
_geom_torsion_site_symmetry_4
_geom_torsion
_geom_torsion_publ_flag
C9 N1 C1 C6 . . . . 16.7(2) ?
C9 N1 C1 C2 . . . . -160.28(16) ?
C6 C1 C2 C3 . . . . 16.0(3) ?
N1 C1 C2 C3 . . . . -167.16(16) ?
C1 C2 C3 C4 . . . . -47.4(2) ?
C2 C3 C4 C11 . . . . 174.92(14) ?
C2 C3 C4 C5 . . . . 53.91(19) ?
C2 C3 C4 C10 . . . . -64.28(19) ?
C11 C4 C5 O1 . . . . 33.3(2) ?
C3 C4 C5 O1 . . . . 153.65(15) ?
C10 C4 C5 O1 . . . . -85.53(19) ?
C11 C4 C5 C6 . . . . -150.30(15) ?
C3 C4 C5 C6 . . . . -30.0(2) ?
C10 C4 C5 C6 . . . . 90.83(18) ?
N1 C1 C6 C5 . . . . -168.50(15) ?
C2 C1 C6 C5 . . . . 8.2(3) ?
N1 C1 C6 C7 . . . . 8.1(2) ?
C2 C1 C6 C7 . . . . -175.12(16) ?
O1 C5 C6 C1 . . . . 175.91(16) ?
C4 C5 C6 C1 . . . . -0.4(2) ?
O1 C5 C6 C7 . . . . -0.8(2) ?
C4 C5 C6 C7 . . . . -177.12(14) ?
C1 C6 C7 C8 . . . . -28.8(2) ?
C5 C6 C7 C8 . . . . 147.86(14) ?
C1 C6 C7 C17 . . . . 93.87(18) ?
C5 C6 C7 C17 . . . . -89.42(17) ?
C6 C7 C8 C9 . . . . 29.1(2) ?
C17 C7 C8 C9 . . . . -93.96(18) ?
C6 C7 C8 C13 . . . . -152.26(14) ?
C17 C7 C8 C13 . . . . 84.64(18) ?
C13 C8 C9 N1 . . . . 172.97(15) ?
C7 C8 C9 N1 . . . . -8.5(2) ?
C13 C8 C9 C12 . . . . -4.9(3) ?
C7 C8 C9 C12 . . . . 173.69(15) ?
C1 N1 C9 C8 . . . . -16.5(2) ?
C1 N1 C9 C12 . . . . 161.63(15) ?
C14 O3 C13 O2 . . . . -2.2(2) ?
C14 O3 C13 C8 . . . . 177.28(13) ?
C9 C8 C13 O2 . . . . -14.5(3) ?
C7 C8 C13 O2 . . . . 166.88(17) ?
C9 C8 C13 O3 . . . . 166.01(15) ?
C7 C8 C13 O3 . . . . -12.6(2) ?
C13 O3 C14 C15 . . . . 161.43(15) ?
C13 O3 C14 C16 . . . . -77.70(18) ?
C6 C7 C17 C18 . . . . 119.37(17) ?
C8 C7 C17 C18 . . . . -118.98(17) ?
C6 C7 C17 C22 . . . . -62.54(19) ?
C8 C7 C17 C22 . . . . 59.10(19) ?
C22 C17 C18 F1 . . . . 179.63(14) ?
C7 C17 C18 F1 . . . . -2.2(2) ?
C22 C17 C18 C19 . . . . -0.7(2) ?
C7 C17 C18 C19 . . . . 177.43(16) ?
F1 C18 C19 C20 . . . . -178.98(15) ?
C17 C18 C19 C20 . . . . 1.4(3) ?
C18 C19 C20 C21 . . . . -1.2(3) ?
C19 C20 C21 C22 . . . . 0.4(3) ?
C19 C20 C21 C23 . . . . 179.90(17) ?
C20 C21 C22 C17 . . . . 0.3(3) ?
C23 C21 C22 C17 . . . . -179.26(15) ?
C18 C17 C22 C21 . . . . -0.1(2) ?
C7 C17 C22 C21 . . . . -178.31(15) ?
C20 C21 C23 F4A . . . . 71.2(7) ?
C22 C21 C23 F4A . . . . -109.2(7) ?
C20 C21 C23 F2 . . . . 137.6(2) ?
C22 C21 C23 F2 . . . . -42.9(3) ?
C20 C21 C23 F3 . . . . -95.8(3) ?
C22 C21 C23 F3 . . . . 83.7(3) ?
C20 C21 C23 F3A . . . . -77.8(8) ?
C22 C21 C23 F3A . . . . 101.8(8) ?
C20 C21 C23 F4 . . . . 21.0(2) ?
C22 C21 C23 F4 . . . . -159.50(17) ?
C20 C21 C23 F2A . . . . -177.7(4) ?
C22 C21 C23 F2A . . . . 1.8(4) ?

_cod_database_fobs_code 2312158
